data_4023350
loop_
_publ_author_name
'Gui-Rong Qu'
'Ran Xia'
'Xi-Ning Yang'
'Jian-Guo Li'
'Dong-Chao Wang'
'Hai-Ming Guo'

_publ_section_title
;
 Synthesis of Novel C6-Phosphonated Purine Nucleosides under
 Microwave Irradiation by SNAr-Arbuzov Reaction
;
_journal_name_full 'Journal of Organic Chemistry'
_journal_page_first 2416
_journal_page_last 2419
_journal_paper_doi 10.1021/jo702680p
_journal_volume 73
_journal_year 2008
_chemical_formula_sum 'C13 H19 N4 O5 P'
_chemical_formula_weight 342.29
_chemical_name_systematic
;

 ?

;
_space_group_IT_number 14
_symmetry_cell_setting monoclinic
_symmetry_space_group_name_Hall '-P 2yn'
_symmetry_space_group_name_H-M 'P 1 21/n 1'
_atom_sites_solution_hydrogens geom
_atom_sites_solution_primary direct
_atom_sites_solution_secondary difmap
_audit_creation_method SHELXL-97
_cell_angle_alpha 90.00
_cell_angle_beta 114.5560(10)
_cell_angle_gamma 90.00
_cell_formula_units_Z 4
_cell_length_a 12.7387(13)
_cell_length_b 9.6430(10)
_cell_length_c 14.6060(14)
_cell_measurement_reflns_used 4475
_cell_measurement_temperature 293(2)
_cell_measurement_theta_max 26.21
_cell_measurement_theta_min 2.61
_cell_volume 1631.9(3)
_computing_cell_refinement 'Bruker SMART'
_computing_data_collection 'Bruker SMART'
_computing_data_reduction 'Bruker SAINT'
_computing_molecular_graphics 'Bruker SHELXTL'
_computing_publication_material 'Bruker SHELXTL'
_computing_structure_refinement 'SHELXL-97 (Sheldrick, 1997)'
_computing_structure_solution 'SHELXS-97 (Sheldrick, 1990)'
_diffrn_ambient_temperature 293(2)
_diffrn_measured_fraction_theta_full 0.999
_diffrn_measured_fraction_theta_max 0.999
_diffrn_measurement_device_type 'CCD area detector'
_diffrn_measurement_method 'phi and omega scans'
_diffrn_radiation_monochromator graphite
_diffrn_radiation_source 'fine-focus sealed tube'
_diffrn_radiation_type MoK\a
_diffrn_radiation_wavelength 0.71073
_diffrn_reflns_av_R_equivalents 0.0193
_diffrn_reflns_av_sigmaI/netI 0.0167
_diffrn_reflns_limit_h_max 15
_diffrn_reflns_limit_h_min -15
_diffrn_reflns_limit_k_max 11
_diffrn_reflns_limit_k_min -11
_diffrn_reflns_limit_l_max 17
_diffrn_reflns_limit_l_min -17
_diffrn_reflns_number 11809
_diffrn_reflns_theta_full 25.49
_diffrn_reflns_theta_max 25.49
_diffrn_reflns_theta_min 2.61
_exptl_absorpt_coefficient_mu 0.199
_exptl_absorpt_correction_T_max 0.9423
_exptl_absorpt_correction_T_min 0.9083
_exptl_absorpt_correction_type multi-scan
_exptl_absorpt_process_details SADABS
_exptl_crystal_density_diffrn 1.393
_exptl_crystal_density_method 'not measured'
_exptl_crystal_F_000 720
_exptl_crystal_size_max 0.49
_exptl_crystal_size_mid 0.43
_exptl_crystal_size_min 0.30
_refine_diff_density_max 0.800
_refine_diff_density_min -0.331
_refine_diff_density_rms 0.058
_refine_ls_extinction_method none
_refine_ls_goodness_of_fit_ref 1.057
_refine_ls_hydrogen_treatment constr
_refine_ls_matrix_type full
_refine_ls_number_parameters 211
_refine_ls_number_reflns 3036
_refine_ls_number_restraints 0
_refine_ls_restrained_S_all 1.057
_refine_ls_R_factor_all 0.0667
_refine_ls_R_factor_gt 0.0572
_refine_ls_shift/su_max 0.001
_refine_ls_shift/su_mean 0.000
_refine_ls_structure_factor_coef Fsqd
_refine_ls_weighting_details 'calc w=1/[\s^2^(Fo^2^)+(0.0874P)^2^+1.4919P] where P=(Fo^2^+2Fc^2^)/3'
_refine_ls_weighting_scheme calc
_refine_ls_wR_factor_gt 0.1608
_refine_ls_wR_factor_ref 0.1705
_reflns_number_gt 2538
_reflns_number_total 3036
_reflns_threshold_expression >2sigma(I)
_cod_data_source_file jo702680p-File003.cif
_cod_data_source_block a
_cod_depositor_comments
;
The following automatic conversions were performed:
'_symmetry_cell_setting' value 'Monoclinic' changed to 'monoclinic'
according to '/home/saulius/struct/CIF-dictionaries/cif_core.dic'
dictionary named 'cif_core.dic' version 2.4.1 from
2010-06-29.

'_exptl_absorpt_correction_type' value 'MULTI-SCAN' changed
to 'multi-scan' according to
'/home/saulius/struct/CIF-dictionaries/cif_core.dic' dictionary named
'cif_core.dic' version 2.4.1 from
2010-06-29.

'_refine_ls_hydrogen_treatment' value 'CONSTR' changed to
'constr' according to '/home/saulius/struct/CIF-dictionaries/cif_core.dic'
dictionary named 'cif_core.dic' version 2.4.1 from 2010-06-29.

Automatic conversion script
Id: cif_fix_enum 1527 2010-12-29 10:47:43Z saulius 
;
_cod_original_sg_symbol_H-M 'P 21/n'
_cod_database_code 4023350

loop_
_symmetry_equiv_pos_as_xyz
'x, y, z'
'-x+1/2, y+1/2, -z+1/2'
'-x, -y, -z'
'x-1/2, -y-1/2, z-1/2'

loop_
_atom_site_label
_atom_site_type_symbol
_atom_site_fract_x
_atom_site_fract_y
_atom_site_fract_z
_atom_site_U_iso_or_equiv
_atom_site_adp_type
_atom_site_occupancy
_atom_site_symmetry_multiplicity
_atom_site_calc_flag
_atom_site_refinement_flags
_atom_site_disorder_assembly
_atom_site_disorder_group
P1 P 0.85131(6) 0.10527(7) 1.03301(5) 0.0420(2) Uani 1 1 d . . .
O1 O 0.7692(2) 0.0218(2) 0.95208(16) 0.0635(6) Uani 1 1 d . . .
O2 O 0.80159(19) 0.2085(2) 1.08771(16) 0.0573(6) Uani 1 1 d . . .
O3 O 0.9349(2) 0.0131(2) 1.12196(16) 0.0633(6) Uani 1 1 d . . .
O4 O 1.0444(3) 0.3859(2) 0.6868(2) 0.0839(9) Uani 1 1 d . . .
O5 O 1.05851(19) 0.6121(2) 0.66261(17) 0.0560(6) Uani 1 1 d . . .
N1 N 1.0496(2) 0.2373(3) 1.05858(17) 0.0487(6) Uani 1 1 d . . .
N2 N 1.08213(19) 0.4018(3) 0.94920(18) 0.0479(6) Uani 1 1 d . . .
N3 N 0.79039(19) 0.2880(3) 0.81893(17) 0.0476(6) Uani 1 1 d . . .
N4 N 0.91182(19) 0.4391(2) 0.79426(16) 0.0413(5) Uani 1 1 d . . .
C1 C 0.7083(4) 0.2999(5) 1.0287(3) 0.0838(12) Uani 1 1 d . . .
H1A H 0.7342 0.3607 0.9893 0.101 Uiso 1 1 calc R . .
H1B H 0.6448 0.2450 0.9822 0.101 Uiso 1 1 calc R . .
C2 C 0.6684(5) 0.3812(5) 1.0876(4) 0.1105(18) Uani 1 1 d . . .
H2A H 0.6536 0.3228 1.1341 0.166 Uiso 1 1 calc R . .
H2B H 0.5985 0.4275 1.0447 0.166 Uiso 1 1 calc R . .
H2C H 0.7259 0.4488 1.1241 0.166 Uiso 1 1 calc R . .
C3 C 0.9934(4) 0.0543(5) 1.2246(3) 0.0808(11) Uani 1 1 d . . .
H3A H 0.9381 0.0942 1.2469 0.097 Uiso 1 1 calc R . .
H3B H 1.0496 0.1253 1.2300 0.097 Uiso 1 1 calc R . .
C4 C 1.0508(4) -0.0594(5) 1.2887(3) 0.0919(14) Uani 1 1 d . . .
H4A H 0.9956 -0.1306 1.2827 0.138 Uiso 1 1 calc R . .
H4B H 1.0866 -0.0280 1.3572 0.138 Uiso 1 1 calc R . .
H4C H 1.1086 -0.0958 1.2693 0.138 Uiso 1 1 calc R . .
C5 C 0.9397(2) 0.2147(3) 0.99240(19) 0.0396(6) Uani 1 1 d . . .
C6 C 1.1129(2) 0.3261(4) 1.0326(2) 0.0552(8) Uani 1 1 d . . .
H6 H 1.1890 0.3366 1.0792 0.066 Uiso 1 1 calc R . .
C7 C 0.9738(2) 0.3766(3) 0.88576(19) 0.0387(6) Uani 1 1 d . . .
C8 C 0.8976(2) 0.2844(3) 0.90075(18) 0.0383(6) Uani 1 1 d . . .
C9 C 0.8039(2) 0.3804(3) 0.7590(2) 0.0478(7) Uani 1 1 d . . .
H9 H 0.7451 0.4044 0.6974 0.057 Uiso 1 1 calc R . .
C10 C 0.9507(2) 0.5514(3) 0.7501(2) 0.0439(6) Uani 1 1 d . . .
H10A H 0.9959 0.6158 0.8028 0.053 Uiso 1 1 calc R . .
H10B H 0.8840 0.6010 0.7028 0.053 Uiso 1 1 calc R . .
C11 C 1.0224(2) 0.5030(3) 0.6966(2) 0.0450(6) Uani 1 1 d . . .
C12 C 1.1365(4) 0.5857(4) 0.6142(3) 0.0713(10) Uani 1 1 d . . .
H12A H 1.0967 0.5346 0.5521 0.086 Uiso 1 1 calc R . .
H12B H 1.2021 0.5312 0.6582 0.086 Uiso 1 1 calc R . .
C13 C 1.1759(5) 0.7211(5) 0.5930(5) 0.1123(19) Uani 1 1 d . . .
H13A H 1.1102 0.7763 0.5526 0.169 Uiso 1 1 calc R . .
H13B H 1.2235 0.7068 0.5573 0.169 Uiso 1 1 calc R . .
H13C H 1.2196 0.7682 0.6552 0.169 Uiso 1 1 calc R . .

loop_
_atom_site_aniso_label
_atom_site_aniso_U_11
_atom_site_aniso_U_22
_atom_site_aniso_U_33
_atom_site_aniso_U_23
_atom_site_aniso_U_13
_atom_site_aniso_U_12
P1 0.0498(4) 0.0411(4) 0.0347(4) 0.0005(3) 0.0172(3) 0.0008(3)
O1 0.0766(15) 0.0589(13) 0.0499(12) -0.0069(10) 0.0212(11) -0.0189(11)
O2 0.0639(13) 0.0598(13) 0.0545(12) 0.0024(10) 0.0307(11) 0.0083(10)
O3 0.0777(15) 0.0590(13) 0.0488(12) 0.0076(10) 0.0217(11) 0.0076(11)
O4 0.124(2) 0.0457(14) 0.126(2) -0.0018(14) 0.096(2) 0.0018(14)
O5 0.0674(14) 0.0484(12) 0.0693(14) 0.0002(10) 0.0455(12) -0.0040(10)
N1 0.0417(12) 0.0626(15) 0.0360(12) 0.0031(11) 0.0102(10) 0.0022(11)
N2 0.0351(12) 0.0608(15) 0.0441(13) -0.0006(11) 0.0127(10) -0.0035(10)
N3 0.0374(12) 0.0628(15) 0.0365(12) 0.0065(11) 0.0095(10) -0.0050(11)
N4 0.0398(11) 0.0477(13) 0.0370(11) 0.0036(10) 0.0164(9) 0.0003(10)
C1 0.067(2) 0.101(3) 0.078(3) 0.013(2) 0.025(2) 0.033(2)
C2 0.120(4) 0.096(3) 0.129(4) -0.002(3) 0.065(4) 0.037(3)
C3 0.086(3) 0.080(3) 0.057(2) 0.0072(19) 0.0106(19) 0.007(2)
C4 0.116(4) 0.081(3) 0.058(2) 0.017(2) 0.016(2) -0.004(3)
C5 0.0409(13) 0.0446(14) 0.0323(12) -0.0011(10) 0.0144(11) 0.0042(11)
C6 0.0362(14) 0.076(2) 0.0433(16) 0.0009(15) 0.0069(12) -0.0003(14)
C7 0.0371(13) 0.0448(14) 0.0342(13) -0.0013(11) 0.0148(11) 0.0031(11)
C8 0.0363(13) 0.0454(14) 0.0315(12) -0.0008(11) 0.0125(10) 0.0018(11)
C9 0.0378(14) 0.0639(18) 0.0352(14) 0.0071(13) 0.0087(11) -0.0009(13)
C10 0.0469(15) 0.0432(15) 0.0447(14) 0.0048(12) 0.0221(12) 0.0017(12)
C11 0.0509(15) 0.0428(15) 0.0447(15) 0.0001(12) 0.0234(13) -0.0020(12)
C12 0.080(2) 0.073(2) 0.087(3) -0.0047(19) 0.060(2) -0.0045(19)
C13 0.130(4) 0.087(3) 0.175(5) 0.012(3) 0.119(4) -0.011(3)

loop_
_atom_type_symbol
_atom_type_description
_atom_type_scat_dispersion_real
_atom_type_scat_dispersion_imag
_atom_type_scat_source
C C 0.0033 0.0016 'International Tables Vol C Tables 4.2.6.8 and 6.1.1.4'
H H 0.0000 0.0000 'International Tables Vol C Tables 4.2.6.8 and 6.1.1.4'
N N 0.0061 0.0033 'International Tables Vol C Tables 4.2.6.8 and 6.1.1.4'
O O 0.0106 0.0060 'International Tables Vol C Tables 4.2.6.8 and 6.1.1.4'
P P 0.1023 0.0942 'International Tables Vol C Tables 4.2.6.8 and 6.1.1.4'

loop_
_geom_angle_atom_site_label_1
_geom_angle_atom_site_label_2
_geom_angle_atom_site_label_3
_geom_angle
_geom_angle_site_symmetry_1
_geom_angle_site_symmetry_3
_geom_angle_publ_flag
O1 P1 O2 117.41(14) . . ?
O1 P1 O3 111.79(14) . . ?
O2 P1 O3 102.52(12) . . ?
O1 P1 C5 113.01(13) . . ?
O2 P1 C5 103.59(12) . . ?
O3 P1 C5 107.50(13) . . ?
C1 O2 P1 119.4(2) . . ?
C3 O3 P1 126.2(2) . . ?
C11 O5 C12 117.0(2) . . ?
C6 N1 C5 118.0(2) . . ?
C7 N2 C6 111.4(2) . . ?
C9 N3 C8 103.7(2) . . ?
C9 N4 C7 105.3(2) . . ?
C9 N4 C10 128.0(2) . . ?
C7 N4 C10 126.5(2) . . ?
C2 C1 O2 113.2(4) . . ?
C2 C1 H1A 108.9 . . ?
O2 C1 H1A 108.9 . . ?
C2 C1 H1B 108.9 . . ?
O2 C1 H1B 108.9 . . ?
H1A C1 H1B 107.8 . . ?
C1 C2 H2A 109.5 . . ?
C1 C2 H2B 109.5 . . ?
H2A C2 H2B 109.5 . . ?
C1 C2 H2C 109.5 . . ?
H2A C2 H2C 109.5 . . ?
H2B C2 H2C 109.5 . . ?
O3 C3 C4 112.2(4) . . ?
O3 C3 H3A 109.2 . . ?
C4 C3 H3A 109.2 . . ?
O3 C3 H3B 109.2 . . ?
C4 C3 H3B 109.2 . . ?
H3A C3 H3B 107.9 . . ?
C3 C4 H4A 109.5 . . ?
C3 C4 H4B 109.5 . . ?
H4A C4 H4B 109.5 . . ?
C3 C4 H4C 109.5 . . ?
H4A C4 H4C 109.5 . . ?
H4B C4 H4C 109.5 . . ?
N1 C5 C8 118.9(2) . . ?
N1 C5 P1 117.4(2) . . ?
C8 C5 P1 123.5(2) . . ?
N2 C6 N1 128.9(3) . . ?
N2 C6 H6 115.5 . . ?
N1 C6 H6 115.5 . . ?
N2 C7 N4 127.5(2) . . ?
N2 C7 C8 126.5(2) . . ?
N4 C7 C8 106.0(2) . . ?
C5 C8 N3 133.4(2) . . ?
C5 C8 C7 116.3(2) . . ?
N3 C8 C7 110.3(2) . . ?
N3 C9 N4 114.8(2) . . ?
N3 C9 H9 122.6 . . ?
N4 C9 H9 122.6 . . ?
N4 C10 C11 113.2(2) . . ?
N4 C10 H10A 108.9 . . ?
C11 C10 H10A 108.9 . . ?
N4 C10 H10B 108.9 . . ?
C11 C10 H10B 108.9 . . ?
H10A C10 H10B 107.8 . . ?
O4 C11 O5 125.2(3) . . ?
O4 C11 C10 125.7(3) . . ?
O5 C11 C10 109.2(2) . . ?
O5 C12 C13 107.8(3) . . ?
O5 C12 H12A 110.1 . . ?
C13 C12 H12A 110.1 . . ?
O5 C12 H12B 110.1 . . ?
C13 C12 H12B 110.1 . . ?
H12A C12 H12B 108.5 . . ?
C12 C13 H13A 109.5 . . ?
C12 C13 H13B 109.5 . . ?
H13A C13 H13B 109.5 . . ?
C12 C13 H13C 109.5 . . ?
H13A C13 H13C 109.5 . . ?
H13B C13 H13C 109.5 . . ?

loop_
_geom_bond_atom_site_label_1
_geom_bond_atom_site_label_2
_geom_bond_distance
_geom_bond_site_symmetry_2
_geom_bond_publ_flag
P1 O1 1.453(2) . ?
P1 O2 1.566(2) . ?
P1 O3 1.569(2) . ?
P1 C5 1.814(3) . ?
O2 C1 1.442(4) . ?
O3 C3 1.425(4) . ?
O4 C11 1.186(4) . ?
O5 C11 1.325(3) . ?
O5 C12 1.462(4) . ?
N1 C6 1.336(4) . ?
N1 C5 1.347(3) . ?
N2 C7 1.327(3) . ?
N2 C6 1.331(4) . ?
N3 C9 1.310(4) . ?
N3 C8 1.392(3) . ?
N4 C9 1.374(4) . ?
N4 C7 1.377(3) . ?
N4 C10 1.449(3) . ?
C1 C2 1.405(6) . ?
C1 H1A 0.9700 . ?
C1 H1B 0.9700 . ?
C2 H2A 0.9600 . ?
C2 H2B 0.9600 . ?
C2 H2C 0.9600 . ?
C3 C4 1.430(5) . ?
C3 H3A 0.9700 . ?
C3 H3B 0.9700 . ?
C4 H4A 0.9600 . ?
C4 H4B 0.9600 . ?
C4 H4C 0.9600 . ?
C5 C8 1.391(4) . ?
C6 H6 0.9300 . ?
C7 C8 1.399(4) . ?
C9 H9 0.9300 . ?
C10 C11 1.502(4) . ?
C10 H10A 0.9700 . ?
C10 H10B 0.9700 . ?
C12 C13 1.477(5) . ?
C12 H12A 0.9700 . ?
C12 H12B 0.9700 . ?
C13 H13A 0.9600 . ?
C13 H13B 0.9600 . ?
C13 H13C 0.9600 . ?

loop_
_geom_torsion_atom_site_label_1
_geom_torsion_atom_site_label_2
_geom_torsion_atom_site_label_3
_geom_torsion_atom_site_label_4
_geom_torsion
_geom_torsion_site_symmetry_1
_geom_torsion_site_symmetry_2
_geom_torsion_site_symmetry_3
_geom_torsion_site_symmetry_4
_geom_torsion_publ_flag
O1 P1 O2 C1 -48.8(3) . . . . ?
O3 P1 O2 C1 -171.7(3) . . . . ?
C5 P1 O2 C1 76.5(3) . . . . ?
O1 P1 O3 C3 -154.4(3) . . . . ?
O2 P1 O3 C3 -27.8(3) . . . . ?
C5 P1 O3 C3 81.0(3) . . . . ?
P1 O2 C1 C2 176.7(3) . . . . ?
P1 O3 C3 C4 172.3(3) . . . . ?
C6 N1 C5 C8 -0.1(4) . . . . ?
C6 N1 C5 P1 -174.9(2) . . . . ?
O1 P1 C5 N1 -145.7(2) . . . . ?
O2 P1 C5 N1 86.2(2) . . . . ?
O3 P1 C5 N1 -21.9(2) . . . . ?
O1 P1 C5 C8 39.7(3) . . . . ?
O2 P1 C5 C8 -88.4(2) . . . . ?
O3 P1 C5 C8 163.5(2) . . . . ?
C7 N2 C6 N1 -2.3(5) . . . . ?
C5 N1 C6 N2 2.2(5) . . . . ?
C6 N2 C7 N4 177.4(3) . . . . ?
C6 N2 C7 C8 0.4(4) . . . . ?
C9 N4 C7 N2 -178.5(3) . . . . ?
C10 N4 C7 N2 -3.3(4) . . . . ?
C9 N4 C7 C8 -1.0(3) . . . . ?
C10 N4 C7 C8 174.2(2) . . . . ?
N1 C5 C8 N3 -177.8(3) . . . . ?
P1 C5 C8 N3 -3.3(4) . . . . ?
N1 C5 C8 C7 -1.4(4) . . . . ?
P1 C5 C8 C7 173.08(19) . . . . ?
C9 N3 C8 C5 176.0(3) . . . . ?
C9 N3 C8 C7 -0.6(3) . . . . ?
N2 C7 C8 C5 1.3(4) . . . . ?
N4 C7 C8 C5 -176.2(2) . . . . ?
N2 C7 C8 N3 178.5(3) . . . . ?
N4 C7 C8 N3 1.0(3) . . . . ?
C8 N3 C9 N4 0.0(3) . . . . ?
C7 N4 C9 N3 0.7(3) . . . . ?
C10 N4 C9 N3 -174.4(3) . . . . ?
C9 N4 C10 C11 -103.1(3) . . . . ?
C7 N4 C10 C11 82.8(3) . . . . ?
C12 O5 C11 O4 -3.5(5) . . . . ?
C12 O5 C11 C10 175.9(3) . . . . ?
N4 C10 C11 O4 2.2(5) . . . . ?
N4 C10 C11 O5 -177.2(2) . . . . ?
C11 O5 C12 C13 -173.6(4) . . . . ?

loop_
_cod_related_entry_id
_cod_related_entry_database
_cod_related_entry_code
1 ChemSpider 21118764
